data_4079154
loop_
_publ_author_name
'Ko, Chi-Chiu'
'Ng, Chi-On'
'Yiu, Shek-Man'

_publ_section_title
;
 Luminescent Rhenium(I) Phenanthroline Complexes with a
 Benzoxazol-2-ylidene Ligand: Synthesis, Characterization, and
 Photophysical Study
;
_journal_issue 20
_journal_name_full Organometallics
_journal_page_first 7074
_journal_paper_doi 10.1021/om300526e
_journal_volume 31
_journal_year 2012
_chemical_formula_moiety 'C29 H24 N3 O2 P Re, C F3 O3 S'
_chemical_formula_sum 'C30 H24 F3 N3 O5 P Re S'
_chemical_formula_weight 812.75
_chemical_name_systematic
;
 ? 
;
_space_group_crystal_system monoclinic
_space_group_IT_number 14
_space_group_name_Hall '-P 2yn'
_space_group_name_H-M_alt 'P 1 21/n 1'
_symmetry_space_group_name_Hall '-P 2yn'
_symmetry_space_group_name_H-M 'P 1 21/n 1'
_atom_sites_solution_hydrogens geom
_atom_sites_solution_primary direct
_atom_sites_solution_secondary difmap
_audit_creation_date 2012-03-06
_audit_creation_method
;
  Olex2 1.1
  (compiled 2011.08.18 svn.r1932, GUI svn.r3819)
;
_cell_angle_alpha 90.00
_cell_angle_beta 98.706(4)
_cell_angle_gamma 90.00
_cell_formula_units_Z 4
_cell_length_a 13.8880(6)
_cell_length_b 8.7445(4)
_cell_length_c 24.6995(10)
_cell_measurement_reflns_used 5928
_cell_measurement_temperature 133(2)
_cell_measurement_theta_max 71.7490
_cell_measurement_theta_min 3.2166
_cell_volume 2965.0(2)
_computing_molecular_graphics
;
O. V. Dolomanov, L. J. Bourhis, R. J. Gildea, J. A. K. Howard and H. Puschmann,
OLEX2: a complete structure solution, refinement and analysis program.
J. Appl. Cryst. (2009). 42, 339-341.
;
_computing_publication_material
;
O. V. Dolomanov, L. J. Bourhis, R. J. Gildea, J. A. K. Howard and H. Puschmann,
OLEX2: a complete structure solution, refinement and analysis program.
J. Appl. Cryst. (2009). 42, 339-341.
;
_computing_structure_refinement
;
XL, G.M. Sheldrick, Acta Cryst.
(2008). A64, 112-122
;
_computing_structure_solution 'SHELXS-97 (Sheldrick, 1990)'
_diffrn_ambient_temperature 133(2)
_diffrn_detector_area_resol_mean 16.1270
_diffrn_measured_fraction_theta_full 1.000
_diffrn_measured_fraction_theta_max 1.000
_diffrn_measurement_device_type 'Xcalibur, Sapphire3, Gemini ultra'
_diffrn_measurement_method '\w scans'
_diffrn_radiation_monochromator mirror
_diffrn_radiation_type 'CU K\a'
_diffrn_radiation_wavelength 1.54184
_diffrn_reflns_av_R_equivalents 0.0340
_diffrn_reflns_av_unetI/netI 0.0337
_diffrn_reflns_limit_h_max 15
_diffrn_reflns_limit_h_min -16
_diffrn_reflns_limit_k_max 6
_diffrn_reflns_limit_k_min -10
_diffrn_reflns_limit_l_max 29
_diffrn_reflns_limit_l_min -29
_diffrn_reflns_number 10956
_diffrn_reflns_theta_full 67.00
_diffrn_reflns_theta_max 67.00
_diffrn_reflns_theta_min 3.45
_diffrn_source 'Enhance Ultra (Cu) X-ray Source'
_diffrn_source_current n/a
_diffrn_source_voltage n/a
_exptl_absorpt_coefficient_mu 9.753
_exptl_absorpt_correction_T_max 1.00000
_exptl_absorpt_correction_T_min 0.27633
_exptl_absorpt_correction_type multi-scan
_exptl_absorpt_process_details
;
CrysAlisPro, Agilent Technologies,
Version 1.171.35.11 (release 16-05-2011 CrysAlis171 .NET)
(compiled May 16 2011,17:55:39)
Empirical absorption correction using spherical harmonics,
 implemented in SCALE3 ABSPACK scaling algorithm.
;
_exptl_crystal_colour yellow
_exptl_crystal_density_diffrn 1.821
_exptl_crystal_density_method 'not measured'
_exptl_crystal_description plate
_exptl_crystal_F_000 1592
_exptl_crystal_size_max 0.49
_exptl_crystal_size_mid 0.12
_exptl_crystal_size_min 0.01
_refine_diff_density_max 2.299
_refine_diff_density_min -1.112
_refine_diff_density_rms 0.163
_refine_ls_extinction_method none
_refine_ls_goodness_of_fit_ref 1.034
_refine_ls_hydrogen_treatment constr
_refine_ls_matrix_type full
_refine_ls_number_parameters 471
_refine_ls_number_reflns 5294
_refine_ls_number_restraints 148
_refine_ls_restrained_S_all 1.056
_refine_ls_R_factor_all 0.0402
_refine_ls_R_factor_gt 0.0380
_refine_ls_shift/su_max 0.001
_refine_ls_shift/su_mean 0.000
_refine_ls_structure_factor_coef Fsqd
_refine_ls_weighting_details 'calc w=1/[\s^2^(Fo^2^)+(0.0845P)^2^+0.7239P] where P=(Fo^2^+2Fc^2^)/3'
_refine_ls_weighting_scheme calc
_refine_ls_wR_factor_gt 0.1049
_refine_ls_wR_factor_ref 0.1075
_reflns_number_gt 4903
_reflns_number_total 5294
_reflns_threshold_expression >2sigma(I)
_cod_data_source_file om300526e_si_002.cif
_cod_data_source_block Re_P1_(022712a_on)
_cod_database_code 4079154

loop_
_space_group_symop_id
_space_group_symop_operation_xyz
1 'x, y, z'
2 '-x+1/2, y+1/2, -z+1/2'
3 '-x, -y, -z'
4 'x-1/2, -y-1/2, z-1/2'

loop_
_atom_site_label
_atom_site_type_symbol
_atom_site_fract_x
_atom_site_fract_y
_atom_site_fract_z
_atom_site_U_iso_or_equiv
_atom_site_adp_type
_atom_site_occupancy
_atom_site_symmetry_multiplicity
_atom_site_calc_flag
_atom_site_refinement_flags
_atom_site_disorder_assembly
_atom_site_disorder_group
Re1 Re 0.826343(11) 0.59699(2) 0.109141(6) 0.01985(11) Uani 1 1 d . . .
P1 P 0.94503(7) 0.48513(13) 0.17640(4) 0.0241(2) Uani 1 1 d . . .
O1 O 0.9845(2) 0.7267(4) 0.04888(14) 0.0378(8) Uani 1 1 d . . .
O2 O 0.8268(3) 0.8955(4) 0.17396(16) 0.0395(9) Uani 1 1 d . . .
N1 N 0.8111(2) 0.3688(4) 0.07201(13) 0.0206(7) Uani 1 1 d . . .
N2 N 0.7080(2) 0.4932(4) 0.14406(14) 0.0226(7) Uani 1 1 d . . .
N3 N 0.7123(3) 0.6558(4) 0.04478(15) 0.0244(7) Uani 1 1 d . . .
C1 C 0.9251(3) 0.6765(5) 0.07165(17) 0.0262(9) Uani 1 1 d . . .
C2 C 0.8266(3) 0.7840(5) 0.14854(17) 0.0256(9) Uani 1 1 d . . .
C3 C 0.6509(3) 0.6757(5) 0.01031(19) 0.0292(10) Uani 1 1 d . . .
C4 C 0.5726(4) 0.7073(7) -0.0349(2) 0.0459(13) Uani 1 1 d . . .
H4A H 0.5859 0.8039 -0.0525 0.069 Uiso 1 1 calc R . .
H4B H 0.5106 0.7151 -0.0208 0.069 Uiso 1 1 calc R . .
H4C H 0.5689 0.6242 -0.0617 0.069 Uiso 1 1 calc R . .
C5 C 0.8627(3) 0.3080(5) 0.03674(17) 0.0264(9) Uani 1 1 d . . .
H5 H 0.9100 0.3701 0.0232 0.032 Uiso 1 1 calc R . .
C6 C 0.8514(3) 0.1572(5) 0.01833(18) 0.0296(9) Uani 1 1 d . . .
H6 H 0.8915 0.1176 -0.0063 0.035 Uiso 1 1 calc R . .
C7 C 0.7823(3) 0.0674(5) 0.03596(19) 0.0296(9) Uani 1 1 d . . .
H7 H 0.7738 -0.0353 0.0236 0.036 Uiso 1 1 calc R . .
C8 C 0.7235(3) 0.1278(5) 0.07269(18) 0.0262(9) Uani 1 1 d . . .
C9 C 0.6477(3) 0.0442(5) 0.09296(19) 0.0290(9) Uani 1 1 d . . .
H9 H 0.6354 -0.0586 0.0815 0.035 Uiso 1 1 calc R . .
C10 C 0.5935(4) 0.1075(5) 0.1277(2) 0.0303(11) Uani 1 1 d . . .
H10 H 0.5432 0.0495 0.1400 0.036 Uiso 1 1 calc R . .
C11 C 0.6109(3) 0.2616(5) 0.14641(16) 0.0229(8) Uani 1 1 d . . .
C12 C 0.5565(3) 0.3358(6) 0.18250(18) 0.0292(9) Uani 1 1 d . . .
H12 H 0.5051 0.2836 0.1960 0.035 Uiso 1 1 calc R . .
C13 C 0.5782(3) 0.4823(6) 0.19778(19) 0.0328(10) Uani 1 1 d . . .
H13 H 0.5418 0.5338 0.2218 0.039 Uiso 1 1 calc R . .
C14 C 0.6537(3) 0.5559(5) 0.17805(19) 0.0287(9) Uani 1 1 d . . .
H14 H 0.6678 0.6582 0.1895 0.034 Uiso 1 1 calc R . .
C15 C 0.6852(3) 0.3472(5) 0.12744(15) 0.0201(8) Uani 1 1 d . . .
C16 C 0.7414(3) 0.2796(5) 0.08982(16) 0.0229(8) Uani 1 1 d . . .
C17 C 0.8947(4) 0.3754(7) 0.2283(2) 0.0407(12) Uani 1 1 d . . .
H17A H 0.8494 0.2985 0.2104 0.061 Uiso 1 1 calc R . .
H17B H 0.8601 0.4443 0.2500 0.061 Uiso 1 1 calc R . .
H17C H 0.9477 0.3244 0.2524 0.061 Uiso 1 1 calc R . .
C18 C 1.0400(3) 0.6020(5) 0.21662(19) 0.0251(9) Uani 1 1 d . . .
C19 C 1.0976(3) 0.5393(5) 0.26200(19) 0.0324(10) Uani 1 1 d . . .
H19 H 1.0866 0.4374 0.2729 0.039 Uiso 1 1 calc R . .
C20 C 1.1714(4) 0.6261(6) 0.2913(2) 0.0386(11) Uani 1 1 d . . .
H20 H 1.2102 0.5839 0.3228 0.046 Uiso 1 1 calc R . .
C21 C 1.1889(3) 0.7736(6) 0.2751(2) 0.0378(12) Uani 1 1 d . . .
H21 H 1.2405 0.8314 0.2949 0.045 Uiso 1 1 calc R . .
C22 C 1.1317(4) 0.8370(6) 0.2303(2) 0.0374(11) Uani 1 1 d . . .
H22 H 1.1433 0.9387 0.2193 0.045 Uiso 1 1 calc R . .
C23 C 1.0569(3) 0.7511(6) 0.20105(18) 0.0330(10) Uani 1 1 d . . .
H23 H 1.0170 0.7947 0.1703 0.040 Uiso 1 1 calc R . .
C24 C 1.0204(3) 0.3475(5) 0.14568(17) 0.0288(9) Uani 1 1 d . . .
C25 C 1.0919(4) 0.4058(5) 0.1175(2) 0.0343(11) Uani 1 1 d . . .
H25 H 1.1030 0.5130 0.1176 0.041 Uiso 1 1 calc R . .
C26 C 1.1473(4) 0.3109(7) 0.0893(2) 0.0421(12) Uani 1 1 d . . .
H26 H 1.1955 0.3529 0.0701 0.051 Uiso 1 1 calc R . .
C27 C 1.1315(4) 0.1529(7) 0.0894(2) 0.0463(13) Uani 1 1 d . . .
H27 H 1.1698 0.0867 0.0708 0.056 Uiso 1 1 calc R . .
C28 C 1.0618(6) 0.0947(5) 0.1159(3) 0.0496(17) Uani 1 1 d . . .
H28 H 1.0509 -0.0126 0.1153 0.059 Uiso 1 1 calc R . .
C29 C 1.0048(4) 0.1903(6) 0.1445(2) 0.0406(12) Uani 1 1 d . . .
H29 H 0.9559 0.1473 0.1629 0.049 Uiso 1 1 calc R . .
C30 C 0.3203(8) 0.6817(12) 0.1237(4) 0.0433(19) Uani 0.65 1 d PDU A 1
F1 F 0.3417(6) 0.5318(8) 0.1268(3) 0.0561(16) Uani 0.65 1 d PDU A 1
F2 F 0.2279(4) 0.6962(9) 0.0989(4) 0.0772(18) Uani 0.65 1 d PDU A 1
F3 F 0.3224(7) 0.7301(10) 0.1741(3) 0.095(2) Uani 0.65 1 d PDU A 1
S1 S 0.4018(3) 0.7844(5) 0.0864(2) 0.0390(9) Uani 0.65 1 d PDU A 1
O3 O 0.3930(6) 0.6994(8) 0.0361(3) 0.0666(18) Uani 0.65 1 d PDU A 1
O4 O 0.3643(4) 0.9368(7) 0.0820(3) 0.0447(13) Uani 0.65 1 d PDU A 1
O5 O 0.4961(6) 0.7682(11) 0.1200(5) 0.077(2) Uani 0.65 1 d PDU A 1
C30A C 0.3181(12) 0.682(2) 0.1102(7) 0.047(3) Uani 0.35 1 d PDU B 2
F1A F 0.3284(12) 0.5718(19) 0.1475(6) 0.068(3) Uani 0.35 1 d PDU B 2
F2A F 0.2651(10) 0.6179(14) 0.0656(5) 0.071(3) Uani 0.35 1 d PDU B 2
F3A F 0.2588(11) 0.7884(19) 0.1246(7) 0.090(4) Uani 0.35 1 d PDU B 2
S1A S 0.4296(6) 0.7605(9) 0.0961(3) 0.0405(16) Uani 0.35 1 d PDU B 2
O3A O 0.4040(12) 0.8846(17) 0.0579(6) 0.068(3) Uani 0.35 1 d PDU B 2
O4A O 0.4801(9) 0.8007(15) 0.1485(5) 0.041(3) Uani 0.35 1 d PDU B 2
O5A O 0.4761(13) 0.6308(19) 0.0729(7) 0.083(4) Uani 0.35 1 d PDU B 2

loop_
_atom_site_aniso_label
_atom_site_aniso_U_11
_atom_site_aniso_U_22
_atom_site_aniso_U_33
_atom_site_aniso_U_23
_atom_site_aniso_U_13
_atom_site_aniso_U_12
Re1 0.01961(15) 0.02114(15) 0.01867(15) -0.00006(6) 0.00249(9) -0.00480(6)
P1 0.0223(5) 0.0279(5) 0.0214(5) 0.0027(4) 0.0011(4) -0.0062(4)
O1 0.0344(17) 0.0440(19) 0.0376(18) 0.0063(15) 0.0135(14) -0.0139(15)
O2 0.042(2) 0.034(2) 0.041(2) -0.0106(15) -0.0007(16) -0.0043(13)
N1 0.0225(16) 0.0226(16) 0.0167(16) -0.0015(14) 0.0029(12) -0.0036(14)
N2 0.0206(15) 0.0240(17) 0.0232(17) 0.0010(14) 0.0034(13) -0.0046(14)
N3 0.0257(18) 0.0219(19) 0.0253(18) -0.0013(15) 0.0025(15) -0.0048(14)
C1 0.028(2) 0.026(2) 0.024(2) 0.0013(17) 0.0021(16) -0.0047(17)
C2 0.027(2) 0.028(2) 0.0215(19) -0.0021(18) 0.0000(15) -0.0043(17)
C3 0.029(2) 0.030(2) 0.028(2) 0.0016(18) 0.0048(19) 0.0011(18)
C4 0.040(3) 0.058(3) 0.035(3) 0.004(3) -0.006(2) 0.010(3)
C5 0.026(2) 0.031(2) 0.0224(19) -0.0022(17) 0.0052(16) -0.0072(17)
C6 0.031(2) 0.032(2) 0.027(2) -0.0075(19) 0.0087(17) -0.0009(19)
C7 0.036(2) 0.024(2) 0.030(2) -0.0065(19) 0.0073(19) -0.0047(19)
C8 0.027(2) 0.029(2) 0.023(2) -0.0016(18) 0.0053(17) -0.0006(18)
C9 0.030(2) 0.024(2) 0.032(2) -0.0005(19) 0.0023(17) -0.0084(18)
C10 0.025(2) 0.034(3) 0.033(3) 0.0062(18) 0.0049(19) -0.0088(17)
C11 0.0206(18) 0.026(2) 0.0217(19) 0.0050(16) 0.0011(15) -0.0030(16)
C12 0.0232(19) 0.038(3) 0.028(2) 0.0065(19) 0.0083(16) -0.0025(18)
C13 0.034(2) 0.040(3) 0.027(2) -0.002(2) 0.0126(18) 0.001(2)
C14 0.033(2) 0.0196(19) 0.034(2) -0.0035(19) 0.0059(18) 0.0010(18)
C15 0.0172(17) 0.025(2) 0.0175(18) 0.0004(16) -0.0001(14) -0.0011(16)
C16 0.0242(19) 0.025(2) 0.0190(18) 0.0007(16) 0.0018(15) -0.0055(16)
C17 0.033(2) 0.055(3) 0.033(3) 0.019(2) 0.002(2) -0.013(2)
C18 0.020(2) 0.033(3) 0.022(2) -0.0068(16) 0.0040(16) -0.0020(15)
C19 0.031(2) 0.028(2) 0.036(2) -0.006(2) -0.0035(18) 0.0062(19)
C20 0.028(2) 0.044(3) 0.039(3) -0.014(2) -0.010(2) 0.007(2)
C21 0.021(2) 0.054(3) 0.038(3) -0.017(2) 0.0025(18) -0.006(2)
C22 0.033(2) 0.045(3) 0.035(3) -0.003(2) 0.006(2) -0.016(2)
C23 0.030(2) 0.043(3) 0.025(2) -0.0001(19) 0.0013(17) -0.012(2)
C24 0.034(2) 0.026(2) 0.022(2) -0.0004(18) -0.0065(16) 0.0006(19)
C25 0.032(2) 0.032(3) 0.038(3) -0.0098(18) 0.001(2) -0.0009(17)
C26 0.038(3) 0.047(3) 0.039(3) -0.013(2) 0.000(2) 0.001(2)
C27 0.057(3) 0.039(3) 0.040(3) -0.015(2) -0.003(2) 0.007(3)
C28 0.073(5) 0.027(3) 0.040(3) 0.000(2) -0.018(3) 0.006(2)
C29 0.052(3) 0.025(2) 0.040(3) 0.004(2) -0.009(2) -0.007(2)
C30 0.050(3) 0.041(4) 0.042(4) 0.000(4) 0.016(3) -0.013(4)
F1 0.069(4) 0.044(3) 0.058(4) 0.009(3) 0.020(3) -0.017(2)
F2 0.041(3) 0.086(4) 0.105(5) 0.027(4) 0.013(3) -0.017(3)
F3 0.143(6) 0.096(4) 0.056(3) -0.021(3) 0.047(3) -0.035(4)
S1 0.0330(16) 0.0333(13) 0.050(2) 0.0091(12) 0.0040(13) -0.0038(11)
O3 0.098(5) 0.053(3) 0.058(3) 0.003(3) 0.042(3) 0.005(3)
O4 0.042(3) 0.028(2) 0.063(4) 0.005(2) 0.004(3) -0.004(2)
O5 0.044(3) 0.065(5) 0.115(6) 0.044(5) -0.014(4) -0.010(3)
C30A 0.043(5) 0.044(7) 0.052(7) 0.006(4) -0.001(5) -0.011(4)
F1A 0.063(7) 0.082(7) 0.058(6) 0.030(6) 0.007(5) -0.024(5)
F2A 0.064(6) 0.067(6) 0.069(5) 0.014(4) -0.027(5) -0.029(4)
F3A 0.065(6) 0.095(7) 0.116(8) -0.003(6) 0.035(6) 0.012(5)
S1A 0.051(4) 0.042(3) 0.028(3) -0.002(2) 0.004(3) -0.022(3)
O3A 0.072(7) 0.075(6) 0.050(6) 0.022(5) -0.010(5) -0.032(5)
O4A 0.043(5) 0.036(5) 0.039(4) 0.006(4) -0.006(4) -0.011(4)
O5A 0.091(7) 0.092(6) 0.075(7) -0.027(5) 0.039(6) 0.001(6)

loop_
_atom_type_symbol
_atom_type_description
_atom_type_scat_dispersion_real
_atom_type_scat_dispersion_imag
_atom_type_scat_source
C C 0.0181 0.0091 'International Tables Vol C Tables 4.2.6.8 and 6.1.1.4'
H H 0.0000 0.0000 'International Tables Vol C Tables 4.2.6.8 and 6.1.1.4'
N N 0.0311 0.0180 'International Tables Vol C Tables 4.2.6.8 and 6.1.1.4'
O O 0.0492 0.0322 'International Tables Vol C Tables 4.2.6.8 and 6.1.1.4'
Re Re -5.2083 5.8923 'International Tables Vol C Tables 4.2.6.8 and 6.1.1.4'
P P 0.2955 0.4335 'International Tables Vol C Tables 4.2.6.8 and 6.1.1.4'
S S 0.3331 0.5567 'International Tables Vol C Tables 4.2.6.8 and 6.1.1.4'
F F 0.0727 0.0534 'International Tables Vol C Tables 4.2.6.8 and 6.1.1.4'

loop_
_geom_angle_atom_site_label_1
_geom_angle_atom_site_label_2
_geom_angle_atom_site_label_3
_geom_angle
N1 Re1 P1 86.02(9)
N2 Re1 P1 92.14(9)
N2 Re1 N1 75.77(13)
N3 Re1 P1 169.56(10)
N3 Re1 N1 83.89(13)
N3 Re1 N2 82.81(13)
C1 Re1 P1 90.91(13)
C1 Re1 N1 99.23(15)
C1 Re1 N2 173.94(15)
C1 Re1 N3 93.33(16)
C1 Re1 C2 89.40(18)
C2 Re1 P1 92.82(13)
C2 Re1 N1 171.30(15)
C2 Re1 N2 95.68(16)
C2 Re1 N3 96.76(16)
C17 P1 Re1 114.26(17)
C17 P1 C18 103.4(2)
C17 P1 C24 104.4(3)
C18 P1 Re1 121.08(15)
C24 P1 Re1 111.18(13)
C24 P1 C18 100.4(2)
C5 N1 Re1 127.9(3)
C5 N1 C16 117.7(4)
C16 N1 Re1 114.4(3)
C14 N2 Re1 128.0(3)
C14 N2 C15 116.7(3)
C15 N2 Re1 115.3(3)
C3 N3 Re1 174.9(4)
O1 C1 Re1 179.1(4)
O2 C2 Re1 178.0(4)
N3 C3 C4 177.8(5)
C3 C4 H4A 109.5
C3 C4 H4B 109.5
C3 C4 H4C 109.5
H4A C4 H4B 109.5
H4A C4 H4C 109.5
H4B C4 H4C 109.5
N1 C5 H5 118.3
N1 C5 C6 123.3(4)
C6 C5 H5 118.3
C5 C6 H6 120.3
C7 C6 C5 119.4(4)
C7 C6 H6 120.3
C6 C7 H7 120.2
C6 C7 C8 119.6(4)
C8 C7 H7 120.2
C7 C8 C9 124.1(4)
C16 C8 C7 117.0(4)
C16 C8 C9 118.8(4)
C8 C9 H9 119.1
C10 C9 C8 121.7(4)
C10 C9 H9 119.1
C9 C10 H10 119.7
C9 C10 C11 120.7(4)
C11 C10 H10 119.7
C12 C11 C10 123.8(4)
C12 C11 C15 117.0(4)
C15 C11 C10 119.2(4)
C11 C12 H12 120.2
C13 C12 C11 119.5(4)
C13 C12 H12 120.2
C12 C13 H13 120.3
C12 C13 C14 119.4(4)
C14 C13 H13 120.3
N2 C14 C13 124.4(4)
N2 C14 H14 117.8
C13 C14 H14 117.8
N2 C15 C11 123.0(4)
N2 C15 C16 117.3(3)
C11 C15 C16 119.7(4)
N1 C16 C8 123.0(4)
N1 C16 C15 117.2(4)
C8 C16 C15 119.9(4)
P1 C17 H17A 109.5
P1 C17 H17B 109.5
P1 C17 H17C 109.5
H17A C17 H17B 109.5
H17A C17 H17C 109.5
H17B C17 H17C 109.5
C19 C18 P1 119.7(3)
C19 C18 C23 119.6(4)
C23 C18 P1 120.7(4)
C18 C19 H19 120.2
C18 C19 C20 119.7(5)
C20 C19 H19 120.2
C19 C20 H20 119.8
C21 C20 C19 120.5(5)
C21 C20 H20 119.8
C20 C21 H21 119.9
C22 C21 C20 120.2(4)
C22 C21 H21 119.9
C21 C22 H22 120.2
C21 C22 C23 119.6(5)
C23 C22 H22 120.2
C18 C23 C22 120.5(5)
C18 C23 H23 119.8
C22 C23 H23 119.8
C25 C24 P1 117.5(3)
C29 C24 P1 124.1(4)
C29 C24 C25 118.2(5)
C24 C25 H25 119.2
C26 C25 C24 121.6(4)
C26 C25 H25 119.2
C25 C26 H26 120.4
C25 C26 C27 119.3(5)
C27 C26 H26 120.4
C26 C27 H27 120.0
C28 C27 C26 119.9(5)
C28 C27 H27 120.0
C27 C28 H28 119.4
C27 C28 C29 121.2(5)
C29 C28 H28 119.4
C24 C29 C28 119.9(5)
C24 C29 H29 120.1
C28 C29 H29 120.1
F1 C30 S1 111.3(7)
F2 C30 F1 107.8(8)
F2 C30 S1 110.5(7)
F3 C30 F1 106.8(9)
F3 C30 F2 106.6(10)
F3 C30 S1 113.5(7)
O3 S1 C30 101.9(5)
O3 S1 O5 113.4(7)
O4 S1 C30 104.6(5)
O4 S1 O3 115.8(5)
O4 S1 O5 115.0(6)
O5 S1 C30 104.0(6)
F1A C30A F2A 104.8(15)
F1A C30A F3A 109.1(16)
F1A C30A S1A 114.4(13)
F2A C30A S1A 112.7(12)
F3A C30A F2A 103.1(16)
F3A C30A S1A 112.1(13)
O3A S1A C30A 106.4(10)
O3A S1A O5A 114.0(12)
O4A S1A C30A 104.0(9)
O4A S1A O3A 116.6(9)
O4A S1A O5A 111.2(11)
O5A S1A C30A 103.0(10)

loop_
_geom_bond_atom_site_label_1
_geom_bond_atom_site_label_2
_geom_bond_distance
Re1 P1 2.3674(10)
Re1 N1 2.193(3)
Re1 N2 2.168(3)
Re1 N3 2.131(4)
Re1 C1 1.899(4)
Re1 C2 1.903(4)
P1 C17 1.823(5)
P1 C18 1.837(4)
P1 C24 1.833(5)
O1 C1 1.154(5)
O2 C2 1.160(6)
N1 C5 1.321(5)
N1 C16 1.366(5)
N2 C14 1.329(6)
N2 C15 1.364(6)
N3 C3 1.123(6)
C3 C4 1.462(6)
C4 H4A 0.9800
C4 H4B 0.9800
C4 H4C 0.9800
C5 H5 0.9500
C5 C6 1.396(6)
C6 H6 0.9500
C6 C7 1.361(7)
C7 H7 0.9500
C7 C8 1.412(6)
C8 C9 1.433(6)
C8 C16 1.404(6)
C9 H9 0.9500
C9 C10 1.343(7)
C10 H10 0.9500
C10 C11 1.433(6)
C11 C12 1.411(6)
C11 C15 1.411(6)
C12 H12 0.9500
C12 C13 1.357(8)
C13 H13 0.9500
C13 C14 1.380(7)
C14 H14 0.9500
C15 C16 1.428(6)
C17 H17A 0.9800
C17 H17B 0.9800
C17 H17C 0.9800
C18 C19 1.388(7)
C18 C23 1.389(7)
C19 H19 0.9500
C19 C20 1.388(7)
C20 H20 0.9500
C20 C21 1.383(8)
C21 H21 0.9500
C21 C22 1.377(8)
C22 H22 0.9500
C22 C23 1.393(7)
C23 H23 0.9500
C24 C25 1.393(7)
C24 C29 1.392(7)
C25 H25 0.9500
C25 C26 1.390(7)
C26 H26 0.9500
C26 C27 1.399(8)
C27 H27 0.9500
C27 C28 1.347(10)
C28 H28 0.9500
C28 C29 1.413(9)
C29 H29 0.9500
C30 F1 1.344(12)
C30 F2 1.342(11)
C30 F3 1.311(11)
C30 S1 1.803(10)
S1 O3 1.436(8)
S1 O4 1.430(7)
S1 O5 1.448(8)
C30A F1A 1.326(16)
C30A F2A 1.349(16)
C30A F3A 1.328(17)
C30A S1A 1.776(15)
S1A O3A 1.446(12)
S1A O4A 1.418(11)
S1A O5A 1.464(14)
